data_2001076
loop_
_publ_author_name
'Bryant, Jnr, G. L.'
'Nye, S. A.'

_publ_section_title
;
 Structure of terphenyldiol dibenzoate
;
_journal_issue 2
_journal_name_full 'Acta Crystallographica Section C'
_journal_page_first 389
_journal_page_last 391
_journal_paper_doi 10.1107/S0108270191008247
_journal_volume 48
_journal_year 1992
_chemical_formula_sum 'C32 H22 O4'
_chemical_formula_weight 470.5
_symmetry_cell_setting orthorhombic
_symmetry_space_group_name_Hall 'P 2ac 2ab'
_symmetry_space_group_name_H-M 'P 21 21 21'
_cell_angle_alpha 90
_cell_angle_beta 90
_cell_angle_gamma 90
_cell_formula_units_Z 4
_cell_length_a 6.720(3)
_cell_length_b 11.618(6)
_cell_length_c 30.452(12)
_cell_volume 2377.5(19)
_diffrn_radiation_type Mo
_diffrn_radiation_wavelength 0.71069
_exptl_absorpt_coefficient_mu 0.08
_exptl_crystal_density_diffrn 1.314
_exptl_crystal_F_000 984
_cod_data_source_file cr0337.cif
_cod_data_source_block cr0337a
_cod_original_cell_volume 2377
_cod_database_code 2001076

loop_
_atom_site_label
_atom_site_fract_x
_atom_site_fract_y
_atom_site_fract_z
_atom_site_U_iso_or_equiv
C(1) .8035(4) .5786(3) .12090(10) .0264(8)
C(2) .8851(5) .4842(2) .14200(10) .0300(9)
C(3) .7701(5) .4204(3) .17090(10) .0361(10)
C(4) .5736(5) .4511(3) .17870(10) .0358(10)
C(5) .4909(5) .5448(3) .15700(10) .0339(9)
C(6) .6052(5) .6083(3) .12770(10) .0291(8)
C(7) .9372(4) .6470(2) .09190(10) .0247(8)
C(8) .9501(4) .8183(2) .04970(10) .0232(7)
C(9) .8777(4) .8478(2) .00880(10) .0236(7)
C(10) .9732(4) .9325(2) -.01530(10) .0231(8)
C(11) 1.1428(4) .9871(2) .00100(10) .0211(7)
C(12) 1.2118(4) .9552(2) .04250(10) .0227(7)
C(13) 1.1171(4) .8711(3) .06700(10) .0253(8)
C(14) 1.2488(4) 1.0790(2) -.02380(10) .0215(7)
C(15) 1.1459(4) 1.1553(2) -.05080(10) .0205(7)
C(16) 1.2411(4) 1.2464(2) -.07200(10) .0212(7)
C(17) 1.4463(4) 1.2595(2) -.06620(10) .0250(8)
C(18) 1.5502(4) 1.1837(3) -.03980(10) .0271(8)
C(19) 1.4530(4) 1.0942(2) -.01870(10) .0241(8)
C(20) 1.1284(4) 1.3310(2) -.09880(10) .0205(7)
C(21) .9555(4) 1.3004(2) -.12140(10) .0229(7)
C(22) .8520(4) 1.3810(2) -.14640(10) .0247(8)
C(23) .9185(4) 1.4924(2) -.14810(10) .0229(7)
C(24) 1.0882(4) 1.5269(2) -.12570(10) .0244(8)
C(25) 1.1912(4) 1.4454(2) -.10110(10) .0235(7)
C(26) .8878(4) 1.6403(2) -.20200(10) .0245(8)
C(27) .7451(4) 1.7248(2) -.22040(10) .0224(8)
C(28) .5447(4) 1.7276(3) -.20800(10) .0267(8)
C(29) .4207(5) 1.8118(3) -.22510(10) .0321(9)
C(30) .4956(5) 1.8918(3) -.25430(10) .0321(8)
C(31) .6925(5) 1.8888(3) -.26740(10) .0328(9)
C(32) .8182(4) 1.8051(3) -.25020(10) .0269(8)
O(1) 1.1087(3) .6259(2) .08510(10) .0360(7)
O(2) .8406(3) .7389(2) .07470(10) .0267(6)
O(3) .8003(3) 1.5727(2) -.17070(10) .0260(6)
O(4) 1.0575(3) 1.6308(2) -.21280(10) .0348(7)
H(2A) 1.0208 .4630 .1364 ?
H(3A) .8260 .3554 .1859 ?
H(4A) .4938 .4075 .1989 ?
H(5A) .3549 .5661 .1622 ?
H(6A) .5486 .6722 .1121 ?
H(9A) .7630 .8094 -.0030 ?
H(10A) .9228 .9543 -.0436 ?
H(12A) 1.3282 .9921 .0542 ?
H(13A) 1.1661 .8494 .0954 ?
H(15A) 1.0055 1.1448 -.0550 ?
H(17A) 1.5159 1.3205 -.0810 ?
H(18A) 1.6908 1.1938 -.0357 ?
H(19A) 1.5272 1.0420 -.0006 ?
H(21A) .9084 1.2225 -.1197 ?
H(22A) .7351 1.3586 -.1624 ?
H(24A) 1.1340 1.6051 -.1272 ?
H(25A) 1.3085 1.4680 -.0853 ?
H(28A) .4939 1.6712 -.1878 ?
H(29A) .2831 1.8144 -.2167 ?
H(30A) .4091 1.9504 -.2657 ?
H(31A) .7425 1.9447 -.2878 ?
H(32A) .9547 1.8014 -.2594 ?

loop_
_geom_bond_atom_site_label_1
_geom_bond_atom_site_label_2
_geom_bond_distance
C(1) C(2) 1.384(4)
C(1) C(7) 1.489(4)
C(3) C(4) 1.388(5)
C(5) C(6) 1.389(4)
C(7) O(2) 1.355(3)
C(8) C(9) 1.382(4)
C(9) C(10) 1.386(4)
C(11) C(12) 1.397(4)
C(12) C(13) 1.383(4)
C(14) C(19) 1.392(4)
C(16) C(17) 1.399(4)
C(17) C(18) 1.382(4)
C(20) C(21) 1.398(4)
C(21) C(22) 1.392(4)
C(23) C(24) 1.388(4)
C(24) C(25) 1.392(4)
C(26) O(4) 1.192(4)
C(27) C(28) 1.399(4)
C(28) C(29) 1.387(4)
C(30) C(31) 1.382(5)
C(1) C(6) 1.392(4)
C(2) C(3) 1.386(4)
C(4) C(5) 1.390(5)
C(7) O(1) 1.197(4)
O(2) C(8) 1.404(3)
C(8) C(13) 1.382(4)
C(10) C(11) 1.396(4)
C(11) C(14) 1.489(4)
C(14) C(15) 1.393(4)
C(15) C(16) 1.396(4)
C(16) C(20) 1.485(4)
C(18) C(19) 1.387(4)
C(20) C(25) 1.396(4)
C(22) C(23) 1.371(4)
C(23) O(3) 1.405(3)
O(3) C(26) 1.368(3)
C(26) C(27) 1.483(4)
C(27) C(32) 1.393(4)
C(29) C(30) 1.382(4)
C(31) C(32) 1.389(4)
